data_4062618
loop_
_publ_author_name
'Enmanuel Boillos'
'Daniel Miguel'

_publ_section_title
;
Alkyl Transfer Reactivity in the First
 Octahedral Isocyanide Complex of Nickel(II)
;
_journal_name_full Organometallics
_journal_paper_doi 10.1021/om0343364
_journal_year 2004
_chemical_formula_sum 'C34 H44 N4 Ni O4 P2 S4'
_chemical_formula_weight 821.62
_space_group_IT_number 2
_symmetry_cell_setting triclinic
_symmetry_space_group_name_Hall '-P 1'
_symmetry_space_group_name_H-M 'P -1'
_cell_angle_alpha 98.199(9)
_cell_angle_beta 109.124(10)
_cell_angle_gamma 110.843(9)
_cell_formula_units_Z 2
_cell_length_a 11.657(6)
_cell_length_b 13.101(7)
_cell_length_c 15.337(8)
_cell_measurement_temperature 293(2)
_cell_volume 1977.2(18)
_diffrn_ambient_temperature 293(2)
_exptl_crystal_density_diffrn 1.380
_cod_depositor_comments
;
The following automatic conversions were performed:
'_symmetry_cell_setting' value 'Triclinic' changed to 'triclinic'
according to '/home/saulius/struct/CIF-dictionaries/cif_core.dic'
dictionary named 'cif_core.dic' version 2.4.1 from 2010-06-29.

Automatic conversion script
Id: cif_fix_enum 1527 2010-12-29 10:47:43Z saulius 
;
_cod_database_code 4062618

loop_
_symmetry_equiv_pos_as_xyz
'x, y, z'
'-x, -y, -z'

loop_
_atom_site_label
_atom_site_type_symbol
_atom_site_fract_x
_atom_site_fract_y
_atom_site_fract_z
_atom_site_U_iso_or_equiv
_atom_site_adp_type
_atom_site_occupancy
_atom_site_symmetry_multiplicity
_atom_site_calc_flag
_atom_site_refinement_flags
_atom_site_disorder_assembly
_atom_site_disorder_group
Ni1 Ni 0.77387(7) 0.21037(5) 0.26047(5) 0.0423(3) Uani 1 1 d . . .
S1 S 0.62578(18) 0.13277(13) 0.08650(11) 0.0633(5) Uani 1 1 d . . .
S2 S 0.74314(18) 0.38121(12) 0.23869(11) 0.0610(5) Uani 1 1 d . . .
P1 P 0.6415(2) 0.28695(15) 0.10291(14) 0.0816(7) Uani 1 1 d GD . .
O1 O 0.6993(9) 0.3380(6) 0.0364(4) 0.264(8) Uani 1 1 d G . .
C1 C 0.7777(11) 0.4260(12) 0.0327(8) 0.157(5) Uani 1 1 d . . .
H1A H 0.8645 0.4246 0.0617 0.188 Uiso 1 1 calc R . .
H1B H 0.7786 0.4852 0.0792 0.188 Uiso 1 1 calc R . .
C2 C 0.7850(16) 0.4699(8) -0.0381(8) 0.218(9) Uani 1 1 d . . .
H2A H 0.7233 0.4129 -0.0988 0.327 Uiso 1 1 calc R . .
H2B H 0.8749 0.4956 -0.0347 0.327 Uiso 1 1 calc R . .
H2C H 0.7621 0.5334 -0.0327 0.327 Uiso 1 1 calc R . .
N1 N 0.6294(5) 0.1607(3) 0.3169(3) 0.0445(12) Uani 1 1 d . . .
N2 N 0.8914(4) 0.2826(3) 0.4092(3) 0.0382(11) Uani 1 1 d . . .
N3 N 0.9474(5) 0.2433(4) 0.2328(3) 0.0496(13) Uani 1 1 d . . .
N4 N 0.7968(5) 0.0600(4) 0.2659(3) 0.0459(12) Uani 1 1 d . . .
C11 C 0.4971(6) 0.1045(5) 0.2715(4) 0.0510(16) Uani 1 1 d . . .
H11 H 0.4579 0.0894 0.2048 0.061 Uiso 1 1 calc R . .
C12 C 0.4138(7) 0.0670(5) 0.3187(5) 0.0591(17) Uani 1 1 d . . .
H12 H 0.3210 0.0291 0.2842 0.071 Uiso 1 1 calc R . .
C13 C 0.4697(7) 0.0863(5) 0.4168(5) 0.0636(18) Uani 1 1 d . . .
H13 H 0.4161 0.0605 0.4496 0.076 Uiso 1 1 calc R . .
C14 C 0.6065(7) 0.1444(5) 0.4649(5) 0.0539(16) Uani 1 1 d . . .
H14 H 0.6474 0.1592 0.5314 0.065 Uiso 1 1 calc R . .
C15 C 0.6832(5) 0.1808(4) 0.4138(4) 0.0388(13) Uani 1 1 d . . .
C16 C 0.8274(6) 0.2479(4) 0.4610(4) 0.0430(14) Uani 1 1 d . . .
H16 H 0.8728 0.2654 0.5275 0.052 Uiso 1 1 calc R . .
C17 C 1.0332(5) 0.3535(4) 0.4547(4) 0.0418(14) Uani 1 1 d . . .
C18 C 1.1184(6) 0.3259(5) 0.5217(4) 0.0555(17) Uani 1 1 d . . .
H18 H 1.0851 0.2585 0.5373 0.067 Uiso 1 1 calc R . .
C19 C 1.2528(6) 0.3976(5) 0.5658(4) 0.0594(17) Uani 1 1 d . . .
H19 H 1.3098 0.3783 0.6117 0.071 Uiso 1 1 calc R . .
C20 C 1.3059(6) 0.4981(5) 0.5440(4) 0.0500(15) Uani 1 1 d . . .
C21 C 1.2193(6) 0.5226(4) 0.4750(4) 0.0493(15) Uani 1 1 d . . .
H21 H 1.2530 0.5885 0.4576 0.059 Uiso 1 1 calc R . .
C22 C 1.0841(6) 0.4528(4) 0.4309(4) 0.0453(15) Uani 1 1 d . . .
H22 H 1.0269 0.4722 0.3853 0.054 Uiso 1 1 calc R . .
C23 C 1.4533(6) 0.5783(5) 0.5975(5) 0.072(2) Uani 1 1 d . . .
H23A H 1.4654 0.6360 0.6502 0.109 Uiso 1 1 calc R . .
H23B H 1.4855 0.6137 0.5543 0.109 Uiso 1 1 calc R . .
H23C H 1.5027 0.5361 0.6220 0.109 Uiso 1 1 calc R . .
C31 C 1.0236(7) 0.3353(5) 0.2166(4) 0.0636(18) Uani 1 1 d . . .
H31 H 0.9944 0.3922 0.2088 0.076 Uiso 1 1 calc R . .
C32 C 1.1441(8) 0.3502(7) 0.2108(5) 0.082(2) Uani 1 1 d . . .
H32 H 1.1940 0.4154 0.1987 0.099 Uiso 1 1 calc R . .
C33 C 1.1883(8) 0.2690(8) 0.2229(6) 0.094(3) Uani 1 1 d . . .
H33 H 1.2701 0.2780 0.2209 0.112 Uiso 1 1 calc R . .
C34 C 1.1101(7) 0.1726(7) 0.2382(5) 0.080(2) Uani 1 1 d . . .
H34 H 1.1374 0.1145 0.2450 0.096 Uiso 1 1 calc R . .
C35 C 0.9925(7) 0.1627(5) 0.2435(4) 0.0567(16) Uani 1 1 d . . .
C36 C 0.9034(7) 0.0635(5) 0.2606(4) 0.0542(16) Uani 1 1 d . . .
H36 H 0.9259 0.0029 0.2675 0.065 Uiso 1 1 calc R . .
C37 C 0.7139(6) -0.0355(4) 0.2863(4) 0.0451(15) Uani 1 1 d . . .
C38 C 0.7620(6) -0.0602(5) 0.3692(4) 0.0516(16) Uani 1 1 d . . .
H38 H 0.8512 -0.0175 0.4128 0.062 Uiso 1 1 calc R . .
C39 C 0.6764(7) -0.1508(5) 0.3888(5) 0.0617(18) Uani 1 1 d . . .
H39 H 0.7098 -0.1680 0.4459 0.074 Uiso 1 1 calc R . .
C40 C 0.5455(7) -0.2144(5) 0.3266(6) 0.0637(19) Uani 1 1 d . . .
C41 C 0.4987(7) -0.1862(5) 0.2437(6) 0.069(2) Uani 1 1 d . . .
H41 H 0.4091 -0.2279 0.2007 0.083 Uiso 1 1 calc R . .
C42 C 0.5812(7) -0.0976(5) 0.2227(5) 0.0630(19) Uani 1 1 d . . .
H42 H 0.5476 -0.0797 0.1659 0.076 Uiso 1 1 calc R . .
C43 C 0.4541(7) -0.3142(6) 0.3473(6) 0.088(2) Uani 1 1 d . . .
H43A H 0.3671 -0.3142 0.3297 0.133 Uiso 1 1 calc R . .
H43B H 0.4919 -0.3072 0.4149 0.133 Uiso 1 1 calc R . .
H43C H 0.4453 -0.3843 0.3105 0.133 Uiso 1 1 calc R . .
P2 P 1.04677(16) 0.79901(13) 0.25532(11) 0.0504(4) Uani 1 1 d . . .
S3 S 1.1043(2) 0.67699(15) 0.26668(13) 0.0754(6) Uani 1 1 d . . .
S4 S 1.10473(18) 0.91734(13) 0.37460(11) 0.0591(5) Uani 1 1 d . . .
O3 O 1.0919(4) 0.8645(3) 0.1837(3) 0.0657(12) Uani 1 1 d . . .
O4 O 0.8875(4) 0.7468(3) 0.1954(3) 0.0575(11) Uani 1 1 d . . .
C53 C 1.0767(9) 0.8029(7) 0.0921(5) 0.095(3) Uani 1 1 d . . .
H53A H 0.9822 0.7544 0.0524 0.114 Uiso 1 1 calc R . .
H53B H 1.1233 0.7544 0.1021 0.114 Uiso 1 1 calc R . .
C54 C 1.1308(11) 0.8812(8) 0.0432(6) 0.135(4) Uani 1 1 d . . .
H54A H 1.0962 0.9376 0.0435 0.203 Uiso 1 1 calc R . .
H54B H 1.1050 0.8399 -0.0222 0.203 Uiso 1 1 calc R . .
H54C H 1.2271 0.9181 0.0759 0.203 Uiso 1 1 calc R . .
C51 C 0.8006(6) 0.6836(5) 0.2357(5) 0.0608(17) Uani 1 1 d . . .
H51A H 0.8105 0.7343 0.2931 0.073 Uiso 1 1 calc R . .
H51B H 0.8260 0.6245 0.2544 0.073 Uiso 1 1 calc R . .
C52 C 0.6581(7) 0.6305(6) 0.1647(5) 0.079(2) Uani 1 1 d . . .
H52A H 0.6308 0.6894 0.1502 0.119 Uiso 1 1 calc R . .
H52B H 0.6022 0.5844 0.1913 0.119 Uiso 1 1 calc R . .
H52C H 0.6493 0.5836 0.1066 0.119 Uiso 1 1 calc R . .
O2 O 0.5120(7) 0.2966(6) 0.0486(6) 0.227(6) Uani 1 1 d D . .
C3 C 0.3999(10) 0.2602(10) 0.0710(9) 0.270(13) Uani 1 1 d D . .
H3A H 0.3715 0.3211 0.0770 0.324 Uiso 1 1 calc R . .
H3B H 0.4251 0.2450 0.1329 0.324 Uiso 1 1 calc R . .
C4 C 0.2905(11) 0.1607(9) 0.0005(7) 0.214(8) Uani 1 1 d D . .
H4A H 0.2875 0.1634 -0.0624 0.321 Uiso 1 1 calc R . .
H4B H 0.2081 0.1569 0.0033 0.321 Uiso 1 1 calc R . .
H4C H 0.3020 0.0944 0.0129 0.321 Uiso 1 1 calc R . .

loop_
_atom_site_aniso_label
_atom_site_aniso_U_11
_atom_site_aniso_U_22
_atom_site_aniso_U_33
_atom_site_aniso_U_23
_atom_site_aniso_U_13
_atom_site_aniso_U_12
Ni1 0.0426(5) 0.0345(4) 0.0443(5) 0.0145(3) 0.0151(4) 0.0122(4)
S1 0.0700(12) 0.0515(9) 0.0491(10) 0.0076(7) 0.0120(8) 0.0196(9)
S2 0.0764(13) 0.0386(8) 0.0594(10) 0.0176(7) 0.0175(9) 0.0238(9)
P1 0.0882(16) 0.0512(10) 0.0660(12) 0.0241(9) -0.0076(11) 0.0209(11)
O1 0.373(16) 0.099(5) 0.068(4) 0.040(4) -0.004(7) -0.087(7)
C1 0.129(10) 0.265(15) 0.103(8) 0.063(10) 0.080(8) 0.080(11)
C2 0.42(2) 0.080(7) 0.106(8) 0.038(6) 0.122(12) 0.036(10)
N1 0.046(3) 0.031(2) 0.049(3) 0.014(2) 0.015(2) 0.012(2)
N2 0.034(3) 0.033(2) 0.043(3) 0.011(2) 0.014(2) 0.012(2)
N3 0.048(3) 0.047(3) 0.045(3) 0.014(2) 0.015(2) 0.014(3)
N4 0.047(3) 0.039(3) 0.050(3) 0.013(2) 0.018(2) 0.018(3)
C11 0.042(4) 0.044(3) 0.058(4) 0.018(3) 0.015(3) 0.013(3)
C12 0.048(4) 0.046(4) 0.079(5) 0.023(3) 0.026(4) 0.014(3)
C13 0.062(5) 0.051(4) 0.082(5) 0.033(3) 0.040(4) 0.015(4)
C14 0.059(5) 0.051(4) 0.055(4) 0.023(3) 0.030(3) 0.018(3)
C15 0.035(3) 0.037(3) 0.056(4) 0.020(3) 0.023(3) 0.022(3)
C16 0.041(4) 0.040(3) 0.047(3) 0.019(3) 0.015(3) 0.017(3)
C17 0.040(4) 0.036(3) 0.036(3) 0.006(2) 0.009(3) 0.010(3)
C18 0.049(4) 0.043(3) 0.066(4) 0.025(3) 0.014(3) 0.015(3)
C19 0.041(4) 0.059(4) 0.061(4) 0.023(3) 0.008(3) 0.014(3)
C20 0.042(4) 0.045(3) 0.054(4) 0.011(3) 0.020(3) 0.009(3)
C21 0.051(4) 0.034(3) 0.059(4) 0.017(3) 0.024(3) 0.012(3)
C22 0.045(4) 0.037(3) 0.052(3) 0.018(3) 0.016(3) 0.017(3)
C23 0.038(4) 0.066(4) 0.085(5) 0.017(4) 0.016(4) 0.003(4)
C31 0.065(5) 0.052(4) 0.060(4) 0.020(3) 0.025(4) 0.008(4)
C32 0.075(6) 0.088(6) 0.067(5) 0.021(4) 0.038(4) 0.009(5)
C33 0.055(5) 0.116(7) 0.101(7) 0.025(6) 0.041(5) 0.021(6)
C34 0.060(5) 0.109(6) 0.085(5) 0.036(5) 0.040(4) 0.039(5)
C35 0.051(4) 0.061(4) 0.051(4) 0.013(3) 0.020(3) 0.020(4)
C36 0.059(5) 0.043(3) 0.064(4) 0.021(3) 0.023(3) 0.025(3)
C37 0.052(4) 0.029(3) 0.057(4) 0.018(3) 0.025(3) 0.018(3)
C38 0.050(4) 0.042(3) 0.063(4) 0.016(3) 0.024(3) 0.019(3)
C39 0.073(5) 0.057(4) 0.065(4) 0.031(3) 0.034(4) 0.028(4)
C40 0.064(5) 0.039(4) 0.104(6) 0.027(4) 0.048(4) 0.025(4)
C41 0.050(4) 0.043(4) 0.113(6) 0.029(4) 0.029(4) 0.020(4)
C42 0.060(5) 0.046(4) 0.081(5) 0.028(3) 0.018(4) 0.027(4)
C43 0.072(5) 0.071(5) 0.138(7) 0.049(5) 0.061(5) 0.026(4)
P2 0.0465(10) 0.0536(9) 0.0501(10) 0.0206(8) 0.0181(8) 0.0200(9)
S3 0.0794(14) 0.0709(11) 0.0792(13) 0.0188(9) 0.0227(10) 0.0461(11)
S4 0.0633(11) 0.0573(10) 0.0557(10) 0.0176(8) 0.0230(9) 0.0257(9)
O3 0.073(3) 0.067(3) 0.051(3) 0.019(2) 0.031(2) 0.017(3)
O4 0.048(3) 0.069(3) 0.050(2) 0.027(2) 0.014(2) 0.020(2)
C53 0.106(7) 0.106(6) 0.068(5) 0.017(5) 0.045(5) 0.034(6)
C54 0.163(10) 0.152(9) 0.072(6) 0.025(6) 0.067(7) 0.033(8)
C51 0.052(4) 0.058(4) 0.075(5) 0.028(3) 0.028(4) 0.021(4)
C52 0.049(5) 0.083(5) 0.103(6) 0.031(4) 0.027(4) 0.027(4)
O2 0.228(11) 0.129(7) 0.192(8) -0.039(6) -0.084(8) 0.123(8)
C3 0.49(3) 0.172(13) 0.38(3) 0.171(17) 0.40(3) 0.159(19)
C4 0.33(2) 0.107(8) 0.077(7) 0.020(6) -0.008(9) 0.046(11)

loop_
_geom_bond_atom_site_label_1
_geom_bond_atom_site_label_2
_geom_bond_distance
_geom_bond_site_symmetry_2
_geom_bond_publ_flag
Ni1 N1 2.084(5) . ?
Ni1 N4 2.090(4) . ?
Ni1 N2 2.095(4) . ?
Ni1 N3 2.110(5) . ?
Ni1 S2 2.4403(19) . ?
Ni1 S1 2.468(2) . ?
S1 P1 1.933(3) . ?
S2 P1 1.968(3) . ?
P1 O1 1.5057 . ?
P1 O2 1.527(6) . ?
O1 C1 1.212(13) . ?
C1 C2 1.313(12) . ?
N1 C11 1.322(7) . ?
N1 C15 1.353(7) . ?
N2 C16 1.282(7) . ?
N2 C17 1.432(7) . ?
N3 C31 1.331(7) . ?
N3 C35 1.343(7) . ?
N4 C36 1.257(7) . ?
N4 C37 1.429(7) . ?
C11 C12 1.390(8) . ?
C12 C13 1.372(8) . ?
C13 C14 1.368(8) . ?
C14 C15 1.381(8) . ?
C15 C16 1.446(7) . ?
C17 C18 1.365(7) . ?
C17 C22 1.379(7) . ?
C18 C19 1.368(8) . ?
C19 C20 1.382(8) . ?
C20 C21 1.367(8) . ?
C20 C23 1.508(8) . ?
C21 C22 1.370(7) . ?
C31 C32 1.382(10) . ?
C32 C33 1.347(10) . ?
C33 C34 1.374(10) . ?
C34 C35 1.362(9) . ?
C35 C36 1.467(8) . ?
C37 C38 1.347(7) . ?
C37 C42 1.377(8) . ?
C38 C39 1.397(8) . ?
C39 C40 1.359(9) . ?
C40 C41 1.369(9) . ?
C40 C43 1.515(9) . ?
C41 C42 1.376(9) . ?
P2 O3 1.596(4) . ?
P2 O4 1.599(4) . ?
P2 S3 1.950(2) . ?
P2 S4 1.960(2) . ?
O3 C53 1.437(8) . ?
O4 C51 1.433(7) . ?
C53 C54 1.442(11) . ?
C51 C52 1.485(9) . ?
O2 C3 1.397(8) . ?
C3 C4 1.416(9) . ?
